data_4065053
loop_
_publ_author_name
'Fowler, Kevin G.'
'Littlefield, Shalyn L.'
'Baird, Michael C.'
'Budzelaar, Peter H. M.'

_publ_section_title
;
 Synthesis, Structures, and Properties of the Phosphonium-1-indenylide
 (PHIN) Ligands 1-C9H6PPh3, 1-C9H6PMePh2, and 1-C9H6PMe2Ph and of the
 Corresponding Ruthenium(II) Complexes [Ru(\h5-C5H5)(\h5-PHIN)]PF6
;
_journal_issue 22
_journal_name_full Organometallics
_journal_page_first 6098
_journal_paper_doi 10.1021/om200545j
_journal_volume 30
_journal_year 2011
_chemical_formula_sum 'C27 H21 P'
_chemical_formula_weight 376.41
_chemical_name_systematic
;  
 ?  
;
_space_group_IT_number 19
_symmetry_cell_setting orthorhombic
_symmetry_space_group_name_Hall 'P 2ac 2ab'
_symmetry_space_group_name_H-M 'P 21 21 21'
_atom_sites_solution_hydrogens geom
_atom_sites_solution_primary direct
_atom_sites_solution_secondary difmap
_audit_creation_method SHELXL-97
_cell_angle_alpha 90.00
_cell_angle_beta 90.00
_cell_angle_gamma 90.00
_cell_formula_units_Z 4
_cell_length_a 10.7916(14)
_cell_length_b 12.3946(16)
_cell_length_c 14.957(2)
_cell_measurement_reflns_used 5676
_cell_measurement_temperature 180(2)
_cell_measurement_theta_max 26.53
_cell_measurement_theta_min 2.50
_cell_volume 2000.6(5)
_computing_cell_refinement 'Bruker SMART'
_computing_data_collection 'Bruker SMART'
_computing_data_reduction 'Bruker SAINT'
_computing_molecular_graphics 'Bruker SHELXTL'
_computing_publication_material 'Bruker SHELXTL'
_computing_structure_refinement 'SHELXL-97 (Sheldrick, 2008)'
_computing_structure_solution 'SHELXS-97 (Sheldrick, 2008)'
_diffrn_ambient_temperature 180(2)
_diffrn_measured_fraction_theta_full 0.999
_diffrn_measured_fraction_theta_max 0.999
_diffrn_measurement_device_type 'CCD area detector'
_diffrn_measurement_method 'phi and omega scans'
_diffrn_radiation_monochromator graphite
_diffrn_radiation_source 'fine-focus sealed tube'
_diffrn_radiation_type MoK\a
_diffrn_radiation_wavelength 0.71073
_diffrn_reflns_av_R_equivalents 0.0475
_diffrn_reflns_av_sigmaI/netI 0.0343
_diffrn_reflns_limit_h_max 13
_diffrn_reflns_limit_h_min -13
_diffrn_reflns_limit_k_max 15
_diffrn_reflns_limit_k_min -15
_diffrn_reflns_limit_l_max 18
_diffrn_reflns_limit_l_min -18
_diffrn_reflns_number 19833
_diffrn_reflns_theta_full 25.99
_diffrn_reflns_theta_max 25.99
_diffrn_reflns_theta_min 2.50
_exptl_absorpt_coefficient_mu 0.147
_exptl_absorpt_correction_T_max 0.9884
_exptl_absorpt_correction_T_min 0.9573
_exptl_absorpt_correction_type multi-scan
_exptl_crystal_colour green
_exptl_crystal_density_diffrn 1.250
_exptl_crystal_density_method 'not measured'
_exptl_crystal_description prism
_exptl_crystal_F_000 792
_exptl_crystal_size_max 0.30
_exptl_crystal_size_mid 0.10
_exptl_crystal_size_min 0.08
_refine_diff_density_max 0.277
_refine_diff_density_min -0.194
_refine_ls_abs_structure_details 'Flack H D (1983), Acta Cryst. A39, 876-881'
_refine_ls_abs_structure_Flack 0.03(9)
_refine_ls_extinction_method none
_refine_ls_goodness_of_fit_ref 1.040
_refine_ls_hydrogen_treatment constr
_refine_ls_matrix_type full
_refine_ls_number_parameters 253
_refine_ls_number_reflns 3933
_refine_ls_number_restraints 0
_refine_ls_restrained_S_all 1.040
_refine_ls_R_factor_all 0.0420
_refine_ls_R_factor_gt 0.0348
_refine_ls_shift/su_max 0.000
_refine_ls_shift/su_mean 0.000
_refine_ls_structure_factor_coef Fsqd
_refine_ls_weighting_details 'calc w=1/[\s^2^(Fo^2^)+(0.0288P)^2^+0.5316P] where P=(Fo^2^+2Fc^2^)/3'
_refine_ls_weighting_scheme calc
_refine_ls_wR_factor_gt 0.0755
_refine_ls_wR_factor_ref 0.0799
_reflns_number_gt 3515
_reflns_number_total 3933
_reflns_threshold_expression >2sigma(I)
_cod_data_source_file om200545j_si_008.cif
_cod_data_source_block mb27
_cod_depositor_comments
;
The following automatic conversions were performed:

'_symmetry_cell_setting' value 'Orthorhombic' changed to
'orthorhombic' according to
/home/saulius/struct/CIF-dictionaries/cif_core.dic dictionary named
'cif_core.dic' version 2.4.1 from 2010-06-29.

Automatic conversion script
Id: cif_fix_values 1715 2011-07-08 13:25:40Z adriana 
;
_cod_original_sg_symbol_H-M P2(1)2(1)2(1)
_cod_database_code 4065053
_refine_di '(b) CIF file of III'

loop_
_symmetry_equiv_pos_as_xyz
'x, y, z'
'x+1/2, -y+1/2, -z'
'-x, y+1/2, -z+1/2'
'-x+1/2, -y, z+1/2'

loop_
_atom_site_label
_atom_site_type_symbol
_atom_site_fract_x
_atom_site_fract_y
_atom_site_fract_z
_atom_site_U_iso_or_equiv
_atom_site_adp_type
_atom_site_occupancy
_atom_site_symmetry_multiplicity
_atom_site_calc_flag
_atom_site_refinement_flags
P1 P 0.26346(4) 0.96288(4) 0.15708(3) 0.02883(12) Uani 1 1 d .
C1 C 0.39791(17) 0.97339(17) 0.09489(12) 0.0308(4) Uani 1 1 d .
C2 C 0.50039(18) 0.90074(16) 0.09898(13) 0.0330(4) Uani 1 1 d .
H2A H 0.5059 0.8402 0.1377 0.040 Uiso 1 1 calc R
C3 C 0.58958(18) 0.93101(16) 0.03900(14) 0.0349(5) Uani 1 1 d .
H3A H 0.6659 0.8948 0.0290 0.042 Uiso 1 1 calc R
C4 C 0.54851(17) 1.02622(16) -0.00604(13) 0.0318(4) Uani 1 1 d .
C5 C 0.60215(19) 1.09266(18) -0.07170(14) 0.0384(5) Uani 1 1 d .
H5A H 0.6831 1.0776 -0.0934 0.046 Uiso 1 1 calc R
C6 C 0.5371(2) 1.17945(18) -0.10444(15) 0.0433(5) Uani 1 1 d .
H6A H 0.5733 1.2241 -0.1490 0.052 Uiso 1 1 calc R
C7 C 0.4181(2) 1.20251(17) -0.07266(14) 0.0390(5) Uani 1 1 d .
H7A H 0.3746 1.2626 -0.0964 0.047 Uiso 1 1 calc R
C8 C 0.36268(19) 1.14050(16) -0.00803(13) 0.0341(4) Uani 1 1 d .
H8A H 0.2815 1.1572 0.0123 0.041 Uiso 1 1 calc R
C9 C 0.42738(17) 1.05206(15) 0.02775(12) 0.0297(4) Uani 1 1 d .
C10 C 0.12978(17) 0.95800(16) 0.08373(12) 0.0295(4) Uani 1 1 d .
C11 C 0.01975(19) 1.01284(16) 0.10033(14) 0.0374(5) Uani 1 1 d .
H11A H 0.0106 1.0534 0.1538 0.045 Uiso 1 1 calc R
C12 C -0.0762(2) 1.00864(18) 0.03936(16) 0.0446(6) Uani 1 1 d .
H12A H -0.1512 1.0460 0.0513 0.054 Uiso 1 1 calc R
C13 C -0.06371(19) 0.95053(18) -0.03866(15) 0.0415(5) Uani 1 1 d .
H13A H -0.1298 0.9483 -0.0806 0.050 Uiso 1 1 calc R
C14 C 0.0446(2) 0.89578(19) -0.05578(15) 0.0444(6) Uani 1 1 d .
H14A H 0.0530 0.8552 -0.1093 0.053 Uiso 1 1 calc R
C15 C 0.1410(2) 0.89980(17) 0.00457(14) 0.0395(5) Uani 1 1 d .
H15A H 0.2159 0.8625 -0.0080 0.047 Uiso 1 1 calc R
C16 C 0.23463(18) 1.07325(15) 0.23357(12) 0.0304(4) Uani 1 1 d .
C17 C 0.14619(19) 1.06271(16) 0.30133(13) 0.0357(5) Uani 1 1 d .
H17A H 0.1066 0.9953 0.3114 0.043 Uiso 1 1 calc R
C18 C 0.1166(2) 1.15154(17) 0.35384(15) 0.0398(5) Uani 1 1 d .
H18A H 0.0562 1.1450 0.3997 0.048 Uiso 1 1 calc R
C19 C 0.1746(2) 1.24925(17) 0.33961(15) 0.0426(5) Uani 1 1 d .
H19A H 0.1526 1.3101 0.3749 0.051 Uiso 1 1 calc R
C20 C 0.2647(2) 1.25909(16) 0.27402(14) 0.0409(5) Uani 1 1 d .
H20A H 0.3057 1.3261 0.2655 0.049 Uiso 1 1 calc R
C21 C 0.29520(18) 1.17123(16) 0.22062(14) 0.0344(5) Uani 1 1 d .
H21A H 0.3569 1.1780 0.1757 0.041 Uiso 1 1 calc R
C22 C 0.27568(18) 0.84036(15) 0.22188(13) 0.0318(4) Uani 1 1 d .
C23 C 0.2201(2) 0.74477(16) 0.19362(14) 0.0392(5) Uani 1 1 d .
H23A H 0.1643 0.7449 0.1445 0.047 Uiso 1 1 calc R
C24 C 0.2474(2) 0.64900(16) 0.23830(15) 0.0467(6) Uani 1 1 d .
H24A H 0.2095 0.5835 0.2198 0.056 Uiso 1 1 calc R
C25 C 0.3291(2) 0.64868(19) 0.30932(16) 0.0495(6) Uani 1 1 d .
H25A H 0.3501 0.5825 0.3376 0.059 Uiso 1 1 calc R
C26 C 0.3808(2) 0.74424(18) 0.33966(16) 0.0455(5) Uani 1 1 d .
H26A H 0.4341 0.7441 0.3902 0.055 Uiso 1 1 calc R
C27 C 0.35432(19) 0.84013(18) 0.29578(14) 0.0399(5) Uani 1 1 d .
H27A H 0.3899 0.9058 0.3162 0.048 Uiso 1 1 calc R

loop_
_atom_site_aniso_label
_atom_site_aniso_U_11
_atom_site_aniso_U_22
_atom_site_aniso_U_33
_atom_site_aniso_U_23
_atom_site_aniso_U_13
_atom_site_aniso_U_12
P1 0.0277(2) 0.0277(2) 0.0311(2) 0.0024(2) 0.0003(2) 0.0011(2)
C1 0.0288(10) 0.0322(10) 0.0314(10) 0.0031(9) -0.0018(8) 0.0024(9)
C2 0.0317(11) 0.0309(10) 0.0362(11) 0.0017(8) -0.0058(9) 0.0011(8)
C3 0.0266(10) 0.0367(11) 0.0413(12) -0.0023(9) -0.0025(9) 0.0044(8)
C4 0.0279(9) 0.0351(10) 0.0323(10) -0.0033(9) -0.0025(8) -0.0031(9)
C5 0.0296(11) 0.0471(12) 0.0385(12) -0.0008(10) 0.0054(9) -0.0025(9)
C6 0.0453(13) 0.0457(12) 0.0390(12) 0.0084(10) 0.0052(10) -0.0079(11)
C7 0.0380(12) 0.0367(11) 0.0422(12) 0.0093(10) -0.0053(10) -0.0009(10)
C8 0.0294(10) 0.0355(11) 0.0375(11) 0.0021(9) -0.0011(9) 0.0014(8)
C9 0.0286(9) 0.0302(10) 0.0302(10) -0.0008(8) -0.0019(8) -0.0031(8)
C10 0.0289(9) 0.0271(9) 0.0324(10) 0.0031(8) 0.0009(8) -0.0019(9)
C11 0.0349(11) 0.0391(12) 0.0383(12) -0.0095(9) -0.0018(9) 0.0029(9)
C12 0.0350(11) 0.0447(13) 0.0541(14) -0.0124(10) -0.0064(10) 0.0068(10)
C13 0.0367(11) 0.0432(12) 0.0448(12) -0.0023(10) -0.0103(9) -0.0036(10)
C14 0.0502(14) 0.0493(13) 0.0337(12) -0.0080(10) 0.0008(10) -0.0020(11)
C15 0.0341(11) 0.0446(12) 0.0398(12) -0.0063(10) 0.0040(10) 0.0063(9)
C16 0.0297(10) 0.0301(9) 0.0312(10) 0.0014(8) -0.0060(8) 0.0031(8)
C17 0.0363(11) 0.0346(11) 0.0360(11) 0.0027(9) -0.0022(9) 0.0001(9)
C18 0.0396(12) 0.0453(12) 0.0345(12) -0.0021(10) -0.0015(9) 0.0073(9)
C19 0.0495(13) 0.0393(12) 0.0391(12) -0.0096(10) -0.0139(11) 0.0111(10)
C20 0.0445(13) 0.0328(10) 0.0452(12) -0.0004(9) -0.0145(11) -0.0027(10)
C21 0.0315(11) 0.0352(11) 0.0364(11) 0.0010(9) -0.0056(9) -0.0022(9)
C22 0.0301(10) 0.0313(10) 0.0341(10) 0.0033(8) 0.0064(8) 0.0041(8)
C23 0.0451(12) 0.0348(11) 0.0377(11) 0.0018(9) 0.0077(10) 0.0014(9)
C24 0.0649(16) 0.0289(10) 0.0462(13) 0.0002(9) 0.0186(13) 0.0023(11)
C25 0.0616(16) 0.0382(12) 0.0485(14) 0.0156(11) 0.0187(12) 0.0186(11)
C26 0.0376(12) 0.0545(14) 0.0444(13) 0.0128(11) 0.0074(11) 0.0133(10)
C27 0.0352(12) 0.0424(12) 0.0420(12) 0.0060(10) -0.0001(10) 0.0041(10)

loop_
_atom_type_symbol
_atom_type_description
_atom_type_scat_dispersion_real
_atom_type_scat_dispersion_imag
_atom_type_scat_source
C C 0.0033 0.0016 'International Tables Vol C Tables 4.2.6.8 and 6.1.1.4'
H H 0.0000 0.0000 'International Tables Vol C Tables 4.2.6.8 and 6.1.1.4'
P P 0.1023 0.0942 'International Tables Vol C Tables 4.2.6.8 and 6.1.1.4'

loop_
_geom_angle_atom_site_label_1
_geom_angle_atom_site_label_2
_geom_angle_atom_site_label_3
_geom_angle
C1 P1 C22 106.91(9)
C1 P1 C16 115.31(10)
C22 P1 C16 107.98(9)
C1 P1 C10 110.17(9)
C22 P1 C10 110.77(9)
C16 P1 C10 105.71(9)
C2 C1 C9 106.67(16)
C2 C1 P1 125.44(15)
C9 C1 P1 127.86(15)
C3 C2 C1 110.12(17)
C3 C2 H2A 124.9
C1 C2 H2A 124.9
C2 C3 C4 108.50(18)
C2 C3 H3A 125.8
C4 C3 H3A 125.8
C5 C4 C3 133.23(19)
C5 C4 C9 119.30(18)
C3 C4 C9 107.47(17)
C6 C5 C4 119.80(19)
C6 C5 H5A 120.1
C4 C5 H5A 120.1
C5 C6 C7 120.5(2)
C5 C6 H6A 119.8
C7 C6 H6A 119.8
C8 C7 C6 121.7(2)
C8 C7 H7A 119.2
C6 C7 H7A 119.2
C7 C8 C9 119.23(19)
C7 C8 H8A 120.4
C9 C8 H8A 120.4
C8 C9 C1 133.32(18)
C8 C9 C4 119.45(18)
C1 C9 C4 107.22(16)
C11 C10 C15 118.65(19)
C11 C10 P1 123.71(15)
C15 C10 P1 117.57(15)
C12 C11 C10 120.26(19)
C12 C11 H11A 119.9
C10 C11 H11A 119.9
C13 C12 C11 120.4(2)
C13 C12 H12A 119.8
C11 C12 H12A 119.8
C14 C13 C12 119.9(2)
C14 C13 H13A 120.1
C12 C13 H13A 120.1
C13 C14 C15 120.1(2)
C13 C14 H14A 120.0
C15 C14 H14A 120.0
C14 C15 C10 120.7(2)
C14 C15 H15A 119.7
C10 C15 H15A 119.7
C21 C16 C17 120.18(18)
C21 C16 P1 119.36(15)
C17 C16 P1 120.32(15)
C18 C17 C16 119.51(19)
C18 C17 H17A 120.2
C16 C17 H17A 120.2
C19 C18 C17 120.3(2)
C19 C18 H18A 119.9
C17 C18 H18A 119.9
C18 C19 C20 120.3(2)
C18 C19 H19A 119.9
C20 C19 H19A 119.9
C19 C20 C21 120.25(19)
C19 C20 H20A 119.9
C21 C20 H20A 119.9
C20 C21 C16 119.47(19)
C20 C21 H21A 120.3
C16 C21 H21A 120.3
C27 C22 C23 120.06(18)
C27 C22 P1 118.15(15)
C23 C22 P1 121.37(15)
C22 C23 C24 119.2(2)
C22 C23 H23A 120.4
C24 C23 H23A 120.4
C25 C24 C23 120.4(2)
C25 C24 H24A 119.8
C23 C24 H24A 119.8
C24 C25 C26 120.4(2)
C24 C25 H25A 119.8
C26 C25 H25A 119.8
C25 C26 C27 119.6(2)
C25 C26 H26A 120.2
C27 C26 H26A 120.2
C26 C27 C22 120.2(2)
C26 C27 H27A 119.9
C22 C27 H27A 119.9

loop_
_geom_bond_atom_site_label_1
_geom_bond_atom_site_label_2
_geom_bond_distance
P1 C1 1.7284(19)
P1 C22 1.8063(19)
P1 C16 1.8103(19)
P1 C10 1.8134(19)
C1 C2 1.427(3)
C1 C9 1.435(3)
C2 C3 1.368(3)
C2 H2A 0.9500
C3 C4 1.429(3)
C3 H3A 0.9500
C4 C5 1.406(3)
C4 C9 1.438(3)
C5 C6 1.374(3)
C5 H5A 0.9500
C6 C7 1.399(3)
C6 H6A 0.9500
C7 C8 1.372(3)
C7 H7A 0.9500
C8 C9 1.406(3)
C8 H8A 0.9500
C10 C11 1.391(3)
C10 C15 1.392(3)
C11 C12 1.381(3)
C11 H11A 0.9500
C12 C13 1.378(3)
C12 H12A 0.9500
C13 C14 1.376(3)
C13 H13A 0.9500
C14 C15 1.378(3)
C14 H14A 0.9500
C15 H15A 0.9500
C16 C21 1.393(3)
C16 C17 1.398(3)
C17 C18 1.390(3)
C17 H17A 0.9500
C18 C19 1.380(3)
C18 H18A 0.9500
C19 C20 1.387(3)
C19 H19A 0.9500
C20 C21 1.390(3)
C20 H20A 0.9500
C21 H21A 0.9500
C22 C27 1.394(3)
C22 C23 1.393(3)
C23 C24 1.394(3)
C23 H23A 0.9500
C24 C25 1.381(3)
C24 H24A 0.9500
C25 C26 1.386(3)
C25 H25A 0.9500
C26 C27 1.387(3)
C26 H26A 0.9500
C27 H27A 0.9500

loop_
_geom_torsion_atom_site_label_1
_geom_torsion_atom_site_label_2
_geom_torsion_atom_site_label_3
_geom_torsion_atom_site_label_4
_geom_torsion
C22 P1 C1 C2 -3.0(2)
C16 P1 C1 C2 117.04(18)
C10 P1 C1 C2 -123.43(18)
C22 P1 C1 C9 174.41(17)
C16 P1 C1 C9 -65.5(2)
C10 P1 C1 C9 54.0(2)
C9 C1 C2 C3 0.3(2)
P1 C1 C2 C3 178.15(15)
C1 C2 C3 C4 0.7(2)
C2 C3 C4 C5 178.5(2)
C2 C3 C4 C9 -1.4(2)
C3 C4 C5 C6 178.4(2)
C9 C4 C5 C6 -1.7(3)
C4 C5 C6 C7 0.3(3)
C5 C6 C7 C8 0.4(3)
C6 C7 C8 C9 0.5(3)
C7 C8 C9 C1 179.3(2)
C7 C8 C9 C4 -2.0(3)
C2 C1 C9 C8 177.7(2)
P1 C1 C9 C8 -0.1(3)
C2 C1 C9 C4 -1.1(2)
P1 C1 C9 C4 -178.91(15)
C5 C4 C9 C8 2.6(3)
C3 C4 C9 C8 -177.48(18)
C5 C4 C9 C1 -178.38(18)
C3 C4 C9 C1 1.5(2)
C1 P1 C10 C11 -138.49(18)
C22 P1 C10 C11 103.43(18)
C16 P1 C10 C11 -13.3(2)
C1 P1 C10 C15 38.48(18)
C22 P1 C10 C15 -79.59(17)
C16 P1 C10 C15 163.68(16)
C15 C10 C11 C12 0.4(3)
P1 C10 C11 C12 177.32(16)
C10 C11 C12 C13 -0.3(3)
C11 C12 C13 C14 0.4(3)
C12 C13 C14 C15 -0.6(3)
C13 C14 C15 C10 0.7(3)
C11 C10 C15 C14 -0.6(3)
P1 C10 C15 C14 -177.71(17)
C1 P1 C16 C21 19.17(19)
C22 P1 C16 C21 138.63(15)
C10 P1 C16 C21 -102.78(16)
C1 P1 C16 C17 -165.15(15)
C22 P1 C16 C17 -45.70(18)
C10 P1 C16 C17 72.90(17)
C21 C16 C17 C18 1.9(3)
P1 C16 C17 C18 -173.74(15)
C16 C17 C18 C19 -0.4(3)
C17 C18 C19 C20 -1.3(3)
C18 C19 C20 C21 1.6(3)
C19 C20 C21 C16 0.0(3)
C17 C16 C21 C20 -1.7(3)
P1 C16 C21 C20 174.00(15)
C1 P1 C22 C27 74.78(18)
C16 P1 C22 C27 -49.86(18)
C10 P1 C22 C27 -165.17(15)
C1 P1 C22 C23 -97.78(18)
C16 P1 C22 C23 137.58(17)
C10 P1 C22 C23 22.3(2)
C27 C22 C23 C24 -2.0(3)
P1 C22 C23 C24 170.37(16)
C22 C23 C24 C25 -0.5(3)
C23 C24 C25 C26 2.9(3)
C24 C25 C26 C27 -2.8(3)
C25 C26 C27 C22 0.3(3)
C23 C22 C27 C26 2.1(3)
P1 C22 C27 C26 -170.53(16)
